data_9010747
loop_
_publ_author_name
'Kolitsch, U.'
'Fleck, M.'

_publ_section_title
;Third update on compounds with krohnkite-type chains: the crystal structure
 of wendwilsonite [Ca2Mg(AsO4)2*2H2O] and the new triclinic structure types of
 synthetic AgSc(CrO4)2*2H2O and M2Cu(Cr2O7)2*2H2O (M = Rb, Cs) Locality:
 synthetic
;
_journal_name_full 'European Journal of Mineralogy'
_journal_page_first 471
_journal_page_last 482
_journal_paper_doi 10.1127/0935-1221/2006/0018-0471
_journal_volume 18
_journal_year 2006
_chemical_compound_source Synthetic
_chemical_formula_structural Cs2Cu(Cr2O7)2*2H2O
_chemical_formula_sum 'Cr4 Cs2 Cu H4 O16'
_space_group_IT_number 2
_symmetry_space_group_name_Hall '-P 1'
_symmetry_space_group_name_H-M 'P -1'
_cell_angle_alpha 93.19
_cell_angle_beta 99.57
_cell_angle_gamma 116.34
_cell_formula_units_Z 1
_cell_length_a 7.462
_cell_length_b 7.819
_cell_length_c 7.847
_cell_volume 400.230
_database_code_amcsd 0007161
_exptl_crystal_density_diffrn 3.308
_cod_original_formula_sum 'Cs2 Cu Cr4 O16 H4'
_cod_database_code 9010747
_amcsd_formula_title Cs2Cu(Cr2O7)2*2H2O

loop_
_space_group_symop_operation_xyz
x,y,z
-x,-y,-z

loop_
_atom_site_aniso_label
_atom_site_aniso_U_11
_atom_site_aniso_U_22
_atom_site_aniso_U_33
_atom_site_aniso_U_12
_atom_site_aniso_U_13
_atom_site_aniso_U_23
Cs 0.02984 0.02810 0.03413 0.01560 0.01088 0.01217
Cu 0.02170 0.01730 0.02170 0.00840 0.00037 -0.00212
Cr1 0.02170 0.01720 0.02040 0.00893 0.00327 0.00243
Cr2 0.01890 0.01910 0.02470 0.00820 0.00437 0.00247
O1 0.06200 0.05500 0.03010 0.02520 0.01240 0.02140
O2 0.03590 0.02960 0.05380 0.02060 0.01010 -0.00320
O3 0.03050 0.01940 0.02960 0.00800 0.00380 -0.00200
O4 0.02280 0.02240 0.03490 0.00910 0.00160 0.00610
O5 0.02620 0.03850 0.04620 0.01670 0.00190 0.00130
O6 0.03760 0.02710 0.03160 0.01230 0.01540 0.00910

loop_
_atom_site_label
_atom_site_fract_x
_atom_site_fract_y
_atom_site_fract_z
_atom_site_U_iso_or_equiv
_atom_site_type_symbol
_atom_site_attached_hydrogens
Cs 0.28445 0.75069 0.17853 0.02897 Cs 0
Cu 0.00000 0.00000 0.50000 0.02125 Cu 0
Cr1 0.24420 0.47005 0.66857 0.01997 Cr 0
Cr2 0.29627 0.24521 0.15254 0.02118 Cr 0
O1 0.26640 0.53300 0.48160 0.04880 O 0
O2 0.15760 0.59220 0.76860 0.03800 O 0
O3 0.08510 0.23700 0.65150 0.02840 O 0
O4 0.51290 0.48110 0.21170 0.02770 O 0
O5 0.10300 0.27710 0.07450 0.03730 O 0
O6 0.26190 0.13580 0.32200 0.03180 O 0
O7 0.33770 0.11810 0.00760 0.03050 O 0
Ow8 0.18670 -0.05660 0.66980 0.02620 O 0
H1 0.30300 0.01100 0.66300 0.01200 H 0
H2 0.22000 -0.00400 0.77300 0.04700 H 0

loop_
_cod_changelog_entry_id
_cod_changelog_entry_author
_cod_changelog_entry_date
_cod_changelog_entry_text
1
;cod-tools version 3.8.0
Id: cif_guess_AMCSD_atom_types 9581 2023-05-17 12:35:41Z saulius
;
2023-05-18T08:43:29+03:00
;Derived atom types and hydrogen counts
from atom names that follow the AMCSD naming convention
(Wat == water, O-H == hydroxyl).
;

loop_
_cod_related_entry_id
_cod_related_entry_database
_cod_related_entry_code
1 AMCSD 0007161
